data_7710500
loop_
_publ_author_name
'Razquin-Bobillo, Laura'
'Pajuelo-Corral, Oier'
'Artetxe, Be\~nat'
'Zabala-Lekuona, Andoni'
'Choquesillo-Lazarte, Duane'
'Rodr\'iguez-Di\'eguez, Antonio'
'San Sebastian, Eider'
'Cepeda, Javier'

_publ_section_title
;
 Combined experimental and theoretical investigation on the magnetic
 properties derived from the coordination of 6-methyl-2-oxonicotinate to
 3d-metal ions
;
_journal_name_full 'Dalton Transactions'
_journal_paper_doi 10.1039/D2DT00838F
_journal_year 2022
_chemical_formula_moiety 'C28 H38 Co2 N4 Na2 O19, 2(N O3)'
_chemical_formula_sum 'C28 H38 Co2 N6 Na2 O25'
_chemical_formula_weight 1022.48
_chemical_name_systematic
'Poly{[hexaaqua(mu-aqua)bis(mu3-2-hydroxy-6-methyl-1H-pyridine-3-carboxylato-kO:k2O,O':kO')bis(mu-2-hydroxy-6-methyl-1H-pyridine-3-carboxylato-k2O,O':k2O',O'')dicobalt(II)dipotassium] nitrate}'
_space_group_crystal_system monoclinic
_space_group_IT_number 15
_space_group_name_Hall '-I 2ya'
_space_group_name_H-M_alt 'I 1 2/a 1'
_atom_sites_solution_hydrogens mixed
_audit_creation_date 2022-04-13
_audit_creation_method
;
Olex2 1.5
(compiled 2021.12.09 svn.r5202d8cf for OlexSys, GUI svn.r6439)
;
_audit_update_record
;
2022-05-02 deposited with the CCDC.	2022-05-17 downloaded from the CCDC.
;
_cell_angle_alpha 90
_cell_angle_beta 91.342(4)
_cell_angle_gamma 90
_cell_formula_units_Z 4
_cell_length_a 13.5130(7)
_cell_length_b 18.4330(7)
_cell_length_c 15.8418(7)
_cell_measurement_reflns_used 42213
_cell_measurement_temperature 293(2)
_cell_measurement_theta_max 28.748
_cell_measurement_theta_min 2.210
_cell_volume 3944.9(3)
_computing_molecular_graphics 'Olex2 1.5 (Dolomanov et al., 2009)'
_computing_publication_material 'Olex2 1.5 (Dolomanov et al., 2009)'
_computing_structure_refinement 'XL  (Sheldrick, 2008)'
_diffrn_ambient_temperature 293(2)
_diffrn_measured_fraction_theta_full 0.998
_diffrn_measured_fraction_theta_max 0.998
_diffrn_measurement_device_type 'Bruker D8 Venture'
_diffrn_measurement_method '\w scans'
_diffrn_radiation_type MoK\a
_diffrn_radiation_wavelength 0.71073
_diffrn_reflns_av_R_equivalents 0.0366
_diffrn_reflns_av_unetI/netI 0.0354
_diffrn_reflns_Laue_measured_fraction_full 0.998
_diffrn_reflns_Laue_measured_fraction_max 0.998
_diffrn_reflns_limit_h_max 18
_diffrn_reflns_limit_h_min -18
_diffrn_reflns_limit_k_max 24
_diffrn_reflns_limit_k_min -24
_diffrn_reflns_limit_l_max 21
_diffrn_reflns_limit_l_min -21
_diffrn_reflns_number 41953
_diffrn_reflns_point_group_measured_fraction_full 0.998
_diffrn_reflns_point_group_measured_fraction_max 0.998
_diffrn_reflns_theta_full 25.242
_diffrn_reflns_theta_max 28.579
_diffrn_reflns_theta_min 2.210
_diffrn_standards_number 0
_exptl_absorpt_coefficient_mu 0.966
_exptl_absorpt_correction_T_max 0.991
_exptl_absorpt_correction_T_min 0.914
_exptl_absorpt_correction_type multi-scan
_exptl_absorpt_process_details
;
SADABS-2016/2 (Bruker,2016/2) was used for absorption correction.
;
_exptl_crystal_colour 'light pink'
_exptl_crystal_density_diffrn 1.722
_exptl_crystal_description cubic
_exptl_crystal_F_000 2096
_exptl_crystal_preparation 'Magnetic properties'
_exptl_crystal_size_max 0.10
_exptl_crystal_size_mid 0.07
_exptl_crystal_size_min 0.04
_refine_diff_density_max 1.551
_refine_diff_density_min -0.629
_refine_diff_density_rms 0.110
_refine_ls_extinction_method none
_refine_ls_goodness_of_fit_ref 1.121
_refine_ls_hydrogen_treatment constr
_refine_ls_matrix_type full
_refine_ls_number_parameters 395
_refine_ls_number_reflns 5039
_refine_ls_number_restraints 194
_refine_ls_restrained_S_all 1.114
_refine_ls_R_factor_all 0.0551
_refine_ls_R_factor_gt 0.0498
_refine_ls_shift/su_max 0.000
_refine_ls_shift/su_mean 0.000
_refine_ls_structure_factor_coef Fsqd
_refine_ls_weighting_details 'w=1/[\s^2^(Fo^2^)+(0.0410P)^2^+22.8782P] where P=(Fo^2^+2Fc^2^)/3'
_refine_ls_weighting_scheme calc
_refine_ls_wR_factor_gt 0.1245
_refine_ls_wR_factor_ref 0.1288
_reflns_Friedel_coverage 0.000
_reflns_number_gt 4551
_reflns_number_total 5039
_reflns_threshold_expression 'I > 2\s(I)'
_cod_data_source_file d2dt00838f2.cif
_cod_data_source_block compound2Co
_cod_original_sg_symbol_H-M I2/a
_cod_database_code 7710500
_shelx_shelxl_version_number 2019/1
_shelx_space_group_comment
;
The symmetry employed for this shelxl refinement is uniquely defined
by the following loop, which should always be used as a source of
symmetry information in preference to the above space-group names.
They are only intended as comments.
;
_olex2_refinement_description
;
1. Fixed Uiso
 At 1.2 times of:
  All C(H) groups, All N(H) groups
 At 1.5 times of:
  All C(H,H,H) groups, All O(H,H) groups
2. Restrained distances
 N2-O3 = N2-O5
 1.25 with sigma of 0.02
 N2-O4
 1.24 with sigma of 0.02
 N1-O1 = N1-O6
 1.25 with sigma of 0.02
 N1-O2
 1.24 with sigma of 0.02
 Na3A-H4WA \\sim Na3A-H4WB
 with sigma of 0.02
 Na3A-H4WC \\sim Na3A-H4WD
 with sigma of 0.02
 N2-O3 \\sim N2-O4 \\sim N2-O5
 with sigma of 0.02
 O3-O4 \\sim O4-O5 \\sim O5-O3
 with sigma of 0.04
 O1-O2 \\sim O2-O6 \\sim O6-O1
 with sigma of 0.04
 N1-O1 \\sim N1-O2 \\sim N1-O6
 with sigma of 0.001
 N2-O5 \\sim N2A-O5A
 with sigma of 0.02
 O3-O4 \\sim O3A-O4A
 with sigma of 0.04
 O3-O5 \\sim O3A-O5A
 with sigma of 0.04
 N2-O4 \\sim N2A-O4A
 with sigma of 0.02
 O4-O5 \\sim O4A-O5A
 with sigma of 0.04
 N2-O3 \\sim N2A-O3A
 with sigma of 0.02
 H2WA-H2WB \\sim H2WC-H2WD
 with sigma of 0.04
 Co2-H2WB \\sim Co2-H2WD
 with sigma of 0.04
 Co2-H2WA \\sim Co2-H2WC
 with sigma of 0.04
 Co2-O2WA \\sim Co2-O2WB
 with sigma of 0.02
 O2WA-H2WA \\sim O2WB-H2WC
 with sigma of 0.02
 O2WA-H2WB \\sim O2WB-H2WD
 with sigma of 0.02
3. Restrained planarity
 N2, O3, O4, O5
 with sigma of 0.1
 N1, O1, O2, O6
 with sigma of 0.1
4. Uiso/Uaniso restraints and constraints
N2 \\sim O3 \\sim O4 \\sim O5: within 2A with sigma of 0.04 and sigma for
terminal atoms of 0.08 within 2A
N1 \\sim O1 \\sim O2 \\sim O6: within 2A with sigma of 0.04 and sigma for
terminal atoms of 0.08 within 2A
Uanis(O5A) \\sim Ueq, Uanis(N2A) \\sim Ueq, Uanis(O4A) \\sim Ueq, Uanis(O3A)
\\sim Ueq: with sigma of 0.001 and sigma for terminal atoms of 0.02
Uanis(O5) \\sim Ueq, Uanis(N2) \\sim Ueq, Uanis(O3) \\sim Ueq, Uanis(O4) \\sim
Ueq: with sigma of 0.01 and sigma for terminal atoms of 0.02
Uanis(Na3B) \\sim Ueq: with sigma of 0.001 and sigma for terminal atoms of 0.002
5. Rigid body (RIGU) restrains
 N1, O1, O2, O6
 with sigma for 1-2 distances of 0.004 and sigma for 1-3 distances of 0.004
 O4, N2, O3, O5
 with sigma for 1-2 distances of 0.004 and sigma for 1-3 distances of 0.004
 N2A, O4A, O5A, O3A
 with sigma for 1-2 distances of 0.004 and sigma for 1-3 distances of 0.004
 N2, O3, O4, O5
 with sigma for 1-2 distances of 0.004 and sigma for 1-3 distances of 0.004
6. Others
 Sof(O2WB)=Sof(H2WC)=Sof(H2WD)=1-FVAR(1)
 Sof(O2WA)=Sof(H2WA)=Sof(H2WB)=FVAR(1)
 Sof(Na3B)=1-FVAR(2)
 Sof(Na3A)=FVAR(2)
 Fixed Sof: H3WA(0.5) H3WB(0.5) O4WA(0.5) H4WA(0.5) H4WB(0.5) O4WB(0.5)
 H4WC(0.5) H4WD(0.5) N2(0.1) O3(0.1) O4(0.1) O5(0.1) N1(0.5) O1(0.5) O2(0.5)
 O6(0.5) N2A(0.4) O4A(0.4) O5A(0.4) O3A(0.4)
7.a Riding coordinates:
 O4WA(H4WA,H4WB), O4WB(H4WC,H4WD)
7.b Rotating group:
 O1W(H1WA,H1WB), O2WA(H2WA,H2WB), O3W(H3WA,H3WB), O2WB(H2WC,H2WD)
7.c Aromatic/amide H refined with riding coordinates:
 N1A(H1A), C4A(H4A), C5A(H5A), N1B(H1B), C4B(H4B), C5B(H5B)
7.d Idealised Me refined as rotating group:
 C61A(H61A,H61B,H61C), C61B(H61D,H61E,H61F)
;
_olex2_submission_special_instructions 'No special instructions were received'

loop_
_space_group_symop_operation_xyz
'x, y, z'
'-x+1/2, y, -z'
'x+1/2, y+1/2, z+1/2'
'-x+1, y+1/2, -z+1/2'
'-x, -y, -z'
'x-1/2, -y, z'
'-x+1/2, -y+1/2, -z+1/2'
'x, -y+1/2, z+1/2'

loop_
_atom_site_label
_atom_site_type_symbol
_atom_site_fract_x
_atom_site_fract_y
_atom_site_fract_z
_atom_site_U_iso_or_equiv
_atom_site_adp_type
_atom_site_occupancy
_atom_site_site_symmetry_order
_atom_site_calc_flag
_atom_site_refinement_flags_posn
_atom_site_refinement_flags_adp
_atom_site_refinement_flags_occupancy
_atom_site_disorder_assembly
_atom_site_disorder_group
Co1 Co -0.250000 0.250000 0.250000 0.01593(13) Uani 1 2 d S . P A .
Co2 Co -0.500000 0.500000 0.500000 0.01895(13) Uani 1 2 d DS . P A .
Na3B Na -0.4038(6) 0.2828(4) 0.4367(5) 0.021(2) Uani 0.130(4) 1 d . U P . .
Na3A Na -0.33775(11) 0.39417(9) 0.39383(9) 0.0316(4) Uani 0.870(4) 1 d . . P A 3
N1A N -0.03582(16) 0.32689(12) 0.08359(13) 0.0164(4) Uani 1 1 d . . . . .
H1A H -0.031022 0.287521 0.054833 0.020 Uiso 1 1 calc R U . . .
C2A C -0.09648(17) 0.32555(13) 0.15193(15) 0.0146(4) Uani 1 1 d . . . . .
O21A O -0.13542(15) 0.26498(10) 0.16898(12) 0.0213(4) Uani 1 1 d . . . . .
C3A C -0.10801(18) 0.39311(13) 0.19526(15) 0.0147(4) Uani 1 1 d . . . . .
C31A C -0.17714(17) 0.40289(13) 0.26668(15) 0.0143(4) Uani 1 1 d . . . . .
O31A O -0.21741(15) 0.34847(10) 0.30000(12) 0.0214(4) Uani 1 1 d . . . . .
O32A O -0.19262(15) 0.46638(10) 0.29237(12) 0.0215(4) Uani 1 1 d . . . . .
C4A C -0.05265(19) 0.45217(14) 0.16953(17) 0.0193(5) Uani 1 1 d . . . . .
H4A H -0.058790 0.495912 0.198195 0.023 Uiso 1 1 calc R U . . .
C5A C 0.0119(2) 0.44833(14) 0.10224(17) 0.0213(5) Uani 1 1 d . . . . .
H5A H 0.050547 0.488027 0.087991 0.026 Uiso 1 1 calc R U . . .
C6A C 0.01714(19) 0.38477(14) 0.05749(16) 0.0183(5) Uani 1 1 d . . . . .
C61A C 0.0780(2) 0.37519(15) -0.01931(18) 0.0261(6) Uani 1 1 d . . . . .
H61A H 0.116245 0.331446 -0.014015 0.039 Uiso 1 1 calc R U . . .
H61B H 0.121758 0.415877 -0.024823 0.039 Uiso 1 1 calc R U . . .
H61C H 0.035223 0.372082 -0.068390 0.039 Uiso 1 1 calc R U . . .
N1B N -0.66340(16) 0.42410(12) 0.70566(14) 0.0184(4) Uani 1 1 d . . . . .
H1B H -0.694329 0.464066 0.714454 0.022 Uiso 1 1 calc R U . . .
C2B C -0.59918(18) 0.42306(14) 0.63984(16) 0.0171(5) Uani 1 1 d . . . . .
O21B O -0.59187(16) 0.48146(10) 0.59848(13) 0.0258(4) Uani 1 1 d . . . . .
C3B C -0.54982(17) 0.35563(13) 0.62562(15) 0.0148(4) Uani 1 1 d . . . . .
C31B C -0.47761(18) 0.34397(14) 0.55611(15) 0.0166(5) Uani 1 1 d . . . . .
O31B O -0.45081(16) 0.39665(12) 0.51115(14) 0.0294(5) Uani 1 1 d . . . . .
O32B O -0.44440(14) 0.28088(10) 0.54597(12) 0.0203(4) Uani 1 1 d . . . . .
C4B C -0.57030(19) 0.29806(14) 0.67842(17) 0.0190(5) Uani 1 1 d . . . . .
H4B H -0.539721 0.253749 0.668626 0.023 Uiso 1 1 calc R U . . .
C5B C -0.6348(2) 0.30341(15) 0.74573(17) 0.0217(5) Uani 1 1 d . . . . .
H5B H -0.645013 0.264134 0.781319 0.026 Uiso 1 1 calc R U . . .
C6B C -0.68262(19) 0.36805(15) 0.75807(16) 0.0190(5) Uani 1 1 d . . . . .
C61B C -0.7563(2) 0.38103(17) 0.82536(19) 0.0286(6) Uani 1 1 d . . . . .
H61D H -0.740559 0.425495 0.854248 0.043 Uiso 1 1 calc R U . . .
H61E H -0.754118 0.341552 0.864883 0.043 Uiso 1 1 calc R U . . .
H61F H -0.821410 0.384393 0.800175 0.043 Uiso 1 1 calc R U . . .
O1W O -0.34847(16) 0.30462(11) 0.16107(13) 0.0259(4) Uani 1 1 d . . . . .
H1WA H -0.375884 0.273468 0.128478 0.039 Uiso 1 1 d R U . A .
H1WB H -0.314744 0.331050 0.128399 0.039 Uiso 1 1 d R U . . .
O2WA O -0.3941(3) 0.5469(2) 0.5867(3) 0.0337(14) Uani 0.814(16) 1 d D . P A 1
H2WA H -0.345280 0.562544 0.558862 0.051 Uiso 0.814(16) 1 d DR U P A 1
H2WB H -0.369570 0.513517 0.617818 0.051 Uiso 0.814(16) 1 d DR U P A 1
O3W O -0.250000 0.32898(18) 0.500000 0.0307(7) Uani 1 2 d S T P . .
H3WA H -0.194904 0.316179 0.478457 0.046 Uiso 0.5 1 d R U P A .
H3WB H -0.267866 0.283607 0.507785 0.046 Uiso 0.5 1 d R U P . .
O4WA O -0.4569(11) 0.3932(7) 0.2779(8) 0.059(3) Uani 0.5 1 d . . P B -2
H4WA H -0.433826 0.386556 0.229042 0.089 Uiso 0.5 1 d R U P B -2
H4WB H -0.452486 0.351926 0.301602 0.089 Uiso 0.5 1 d R U P B -2
O4WB O -0.4802(13) 0.3752(8) 0.3020(8) 0.071(4) Uani 0.5 1 d . . P C -1
H4WC H -0.536246 0.372986 0.325048 0.106 Uiso 0.5 1 d R U P C -1
H4WD H -0.453996 0.334046 0.311748 0.106 Uiso 0.5 1 d R U P C -1
N2 N -0.7063(17) 0.3105(10) 0.4646(15) 0.025(4) Uani 0.1 1 d D U P D -1
O3 O -0.741(3) 0.3733(12) 0.473(2) 0.020(6) Uani 0.1 1 d D U P D -1
O4 O -0.739(3) 0.2598(9) 0.508(2) 0.026(7) Uani 0.1 1 d D U P D -1
O5 O -0.637(2) 0.3012(16) 0.4142(19) 0.045(6) Uani 0.1 1 d D U P D -1
N1 N -0.2404(8) 0.08085(19) 0.4898(5) 0.0253(12) Uani 0.5 1 d D U P E -1
O1 O -0.2548(14) 0.1447(2) 0.5124(7) 0.040(2) Uani 0.5 1 d D U P E -1
O2 O -0.2708(5) 0.0283(3) 0.5315(4) 0.0574(16) Uani 0.5 1 d D U P E -1
O6 O -0.1961(3) 0.0697(2) 0.4228(3) 0.0328(9) Uani 0.5 1 d D U P E -1
N2A N -0.7360(5) 0.3108(3) 0.4895(5) 0.0217(15) Uani 0.4 1 d D U P F -2
O4A O -0.6772(8) 0.2851(5) 0.4374(6) 0.045(2) Uani 0.4 1 d D U P F -2
O5A O -0.7856(7) 0.2730(5) 0.5391(6) 0.048(2) Uani 0.4 1 d D U P F -2
O3A O -0.743(3) 0.3792(3) 0.494(3) 0.020(3) Uani 0.4 1 d D U P F -2
O2WB O -0.3635(11) 0.5169(13) 0.5585(10) 0.031(5) Uani 0.186(16) 1 d D . P A 2
H2WC H -0.315194 0.490235 0.543625 0.046 Uiso 0.186(16) 1 d DR U P A 2
H2WD H -0.359599 0.517095 0.612454 0.046 Uiso 0.186(16) 1 d DR U P A 2

loop_
_atom_site_aniso_label
_atom_site_aniso_U_11
_atom_site_aniso_U_22
_atom_site_aniso_U_33
_atom_site_aniso_U_23
_atom_site_aniso_U_13
_atom_site_aniso_U_12
Co1 0.0215(2) 0.0126(2) 0.0140(2) -0.00046(16) 0.00668(17) -0.00422(17)
Co2 0.0168(2) 0.0183(2) 0.0220(3) 0.00945(19) 0.00568(18) 0.00216(18)
Na3B 0.026(3) 0.018(3) 0.020(3) 0.0000(17) 0.0094(17) -0.0015(17)
Na3A 0.0328(8) 0.0411(9) 0.0216(7) 0.0044(6) 0.0139(5) 0.0144(6)
N1A 0.0205(10) 0.0145(9) 0.0146(9) -0.0010(7) 0.0053(8) -0.0005(8)
C2A 0.0160(10) 0.0146(10) 0.0133(10) 0.0014(8) 0.0019(8) -0.0025(8)
O21A 0.0296(10) 0.0136(8) 0.0212(9) -0.0019(7) 0.0132(7) -0.0049(7)
C3A 0.0156(10) 0.0139(10) 0.0145(10) 0.0004(8) 0.0009(8) -0.0001(8)
C31A 0.0155(10) 0.0139(10) 0.0136(10) -0.0021(8) 0.0008(8) -0.0004(8)
O31A 0.0293(10) 0.0183(9) 0.0169(8) -0.0035(7) 0.0101(7) -0.0065(7)
O32A 0.0258(9) 0.0154(9) 0.0235(9) -0.0042(7) 0.0037(7) 0.0025(7)
C4A 0.0217(12) 0.0143(11) 0.0220(12) -0.0011(9) 0.0037(9) -0.0012(9)
C5A 0.0237(12) 0.0145(11) 0.0262(13) 0.0030(10) 0.0086(10) -0.0035(9)
C6A 0.0179(11) 0.0180(11) 0.0193(11) 0.0042(9) 0.0044(9) 0.0001(9)
C61A 0.0311(14) 0.0216(13) 0.0263(13) 0.0030(10) 0.0163(11) -0.0007(11)
N1B 0.0193(10) 0.0153(10) 0.0209(10) 0.0019(8) 0.0064(8) 0.0013(8)
C2B 0.0174(11) 0.0164(11) 0.0176(11) 0.0022(9) 0.0029(9) 0.0004(9)
O21B 0.0331(11) 0.0158(9) 0.0290(10) 0.0069(8) 0.0152(8) 0.0057(8)
C3B 0.0137(10) 0.0155(11) 0.0153(10) -0.0001(9) 0.0012(8) 0.0002(8)
C31B 0.0159(11) 0.0184(11) 0.0155(10) 0.0031(9) 0.0013(8) 0.0024(9)
O31B 0.0335(11) 0.0241(10) 0.0315(11) 0.0125(9) 0.0180(9) 0.0103(8)
O32B 0.0244(9) 0.0180(9) 0.0186(9) 0.0003(7) 0.0036(7) 0.0035(7)
C4B 0.0182(11) 0.0170(11) 0.0219(12) 0.0012(9) 0.0032(9) 0.0021(9)
C5B 0.0228(12) 0.0186(12) 0.0241(13) 0.0072(10) 0.0070(10) -0.0006(10)
C6B 0.0178(11) 0.0208(12) 0.0187(11) 0.0027(9) 0.0049(9) -0.0017(9)
C61B 0.0299(15) 0.0293(15) 0.0274(14) 0.0044(11) 0.0158(12) 0.0043(12)
O1W 0.0339(11) 0.0202(9) 0.0236(10) 0.0008(8) -0.0043(8) -0.0051(8)
O2WA 0.0294(18) 0.033(2) 0.038(2) 0.0160(17) -0.0106(16) -0.0054(16)
O3W 0.0253(14) 0.0362(17) 0.0310(15) 0.000 0.0090(12) 0.000
O4WA 0.070(7) 0.051(6) 0.055(7) -0.001(4) -0.014(5) 0.029(5)
O4WB 0.107(10) 0.063(8) 0.044(6) -0.011(5) -0.001(5) 0.047(7)
N2 0.029(8) 0.013(6) 0.033(8) -0.009(6) -0.008(6) -0.001(5)
O3 0.034(11) 0.015(7) 0.010(12) -0.004(6) -0.005(9) 0.001(6)
O4 0.020(14) 0.013(6) 0.045(13) 0.000(7) -0.011(12) 0.008(6)
O5 0.041(9) 0.045(11) 0.050(10) -0.019(8) 0.000(8) 0.003(8)
N1 0.018(4) 0.0330(19) 0.025(4) 0.002(2) -0.001(2) 0.004(2)
O1 0.045(4) 0.0344(19) 0.042(7) -0.006(2) 0.007(5) 0.016(3)
O2 0.058(4) 0.055(3) 0.059(4) 0.024(3) 0.004(3) -0.022(3)
O6 0.034(2) 0.027(2) 0.038(2) -0.0016(18) 0.0065(18) 0.0055(18)
N2A 0.0222(18) 0.0207(16) 0.0221(17) -0.0007(10) -0.0002(10) -0.0004(10)
O4A 0.066(6) 0.025(4) 0.044(5) -0.009(3) 0.009(4) 0.013(4)
O5A 0.059(6) 0.035(4) 0.050(5) 0.011(4) 0.011(4) -0.019(4)
O3A 0.022(9) 0.0155(19) 0.024(10) -0.002(4) 0.003(5) -0.002(3)
O2WB 0.031(7) 0.039(11) 0.023(7) 0.006(6) 0.005(5) -0.013(7)

loop_
_atom_type_symbol
_atom_type_description
_atom_type_scat_dispersion_real
_atom_type_scat_dispersion_imag
_atom_type_scat_source
C C 0.0033 0.0016 'International Tables Vol C Tables 4.2.6.8 and 6.1.1.4'
Co Co 0.3494 0.9721 'International Tables Vol C Tables 4.2.6.8 and 6.1.1.4'
N N 0.0061 0.0033 'International Tables Vol C Tables 4.2.6.8 and 6.1.1.4'
O O 0.0106 0.0060 'International Tables Vol C Tables 4.2.6.8 and 6.1.1.4'
Na Na 0.0362 0.0249 'International Tables Vol C Tables 4.2.6.8 and 6.1.1.4'
H H 0.0000 0.0000 'International Tables Vol C Tables 4.2.6.8 and 6.1.1.4'

loop_
_geom_angle_atom_site_label_1
_geom_angle_atom_site_label_2
_geom_angle_atom_site_label_3
_geom_angle
_geom_angle_site_symmetry_1
_geom_angle_site_symmetry_3
_geom_angle_publ_flag
O21A Co1 O21A 180.0 . 7_455 ?
O21A Co1 O1W 89.52(8) 7_455 7_455 ?
O21A Co1 O1W 89.52(8) . . ?
O21A Co1 O1W 90.48(8) . 7_455 ?
O21A Co1 O1W 90.48(8) 7_455 . ?
O31A Co1 O21A 87.92(7) 7_455 7_455 ?
O31A Co1 O21A 92.08(7) . 7_455 ?
O31A Co1 O21A 92.08(7) 7_455 . ?
O31A Co1 O21A 87.92(7) . . ?
O31A Co1 O31A 180.0 . 7_455 ?
O31A Co1 O1W 87.85(8) 7_455 7_455 ?
O31A Co1 O1W 92.15(8) . 7_455 ?
O31A Co1 O1W 87.85(8) . . ?
O31A Co1 O1W 92.15(8) 7_455 . ?
O1W Co1 O1W 180.0 7_455 . ?
O21B Co2 O21B 180.0 . 5_466 ?
O21B Co2 O2WA 89.25(16) . . ?
O21B Co2 O2WA 90.75(16) 5_466 . ?
O21B Co2 O2WA 89.25(16) 5_466 5_466 ?
O21B Co2 O2WA 90.75(16) . 5_466 ?
O21B Co2 O2WB 76.5(5) . 5_466 ?
O21B Co2 O2WB 76.5(5) 5_466 . ?
O21B Co2 O2WB 103.5(5) 5_466 5_466 ?
O21B Co2 O2WB 103.5(5) . . ?
O31B Co2 O21B 91.14(8) . 5_466 ?
O31B Co2 O21B 88.86(8) 5_466 5_466 ?
O31B Co2 O21B 91.14(8) 5_466 . ?
O31B Co2 O21B 88.86(8) . . ?
O31B Co2 O31B 180.0 5_466 . ?
O31B Co2 O2WA 96.35(15) . . ?
O31B Co2 O2WA 96.36(15) 5_466 5_466 ?
O31B Co2 O2WA 83.64(15) 5_466 . ?
O31B Co2 O2WA 83.65(15) . 5_466 ?
O31B Co2 O2WB 79.3(7) 5_466 5_466 ?
O31B Co2 O2WB 79.3(7) . . ?
O31B Co2 O2WB 100.7(7) . 5_466 ?
O31B Co2 O2WB 100.7(7) 5_466 . ?
O2WA Co2 O2WA 180.0 . 5_466 ?
O2WB Co2 O2WB 180.0 . 5_466 ?
H3WA Na3B H3WB 30.3 2_456 2_456 ?
H3WB Na3B H3WA 22.5 . 2_456 ?
H3WB Na3B H3WB 10.9 . 2_456 ?
H3WB Na3B H4WB 129.7 . . ?
H3WB Na3B H4WD 133.7 . . ?
H4WD Na3B H3WA 130.2 . 2_456 ?
H4WD Na3B H3WB 124.5 . 2_456 ?
C31A Na3A Na3A 97.95(7) . 2_456 ?
C31A Na3A H3WA 117.08(7) . 2_456 ?
O31A Na3A Na3A 97.04(7) . 2_456 ?
O31A Na3A C31A 23.78(6) . . ?
O31A Na3A O32A 48.22(6) . . ?
O31A Na3A O21B 128.61(9) . 5_466 ?
O31A Na3A O31B 158.89(10) . . ?
O31A Na3A H3WA 100.98(17) . 2_456 ?
O32A Na3A Na3A 94.01(6) . 2_456 ?
O32A Na3A C31A 24.58(6) . . ?
O32A Na3A H3WA 127.1(2) . 2_456 ?
O21B Na3A Na3A 100.12(6) 5_466 2_456 ?
O21B Na3A C31A 105.49(8) 5_466 . ?
O21B Na3A O32A 82.41(7) 5_466 . ?
O21B Na3A H3WA 123.3(3) 5_466 2_456 ?
O31B Na3A Na3A 74.51(7) . 2_456 ?
O31B Na3A C31A 171.40(10) . . ?
O31B Na3A O32A 149.60(9) . . ?
O31B Na3A O21B 72.39(7) . 5_466 ?
O31B Na3A H3WA 59.83(10) . 2_456 ?
O3W Na3A Na3A 30.56(8) . 2_456 ?
O3W Na3A C31A 98.41(6) . . ?
O3W Na3A O31A 85.75(7) . . ?
O3W Na3A O32A 107.12(7) . . ?
O3W Na3A O21B 128.33(10) . 5_466 ?
O3W Na3A O31B 77.27(7) . . ?
O3W Na3A H3WA 20.00(18) . 2_456 ?
C2A N1A H1A 117.1 . . ?
C6A N1A H1A 117.1 . . ?
C6A N1A C2A 125.7(2) . . ?
N1A C2A C3A 115.8(2) . . ?
O21A C2A N1A 116.3(2) . . ?
O21A C2A C3A 127.9(2) . . ?
C2A O21A Co1 125.13(16) . . ?
C2A C3A C31A 123.0(2) . . ?
C4A C3A C2A 118.4(2) . . ?
C4A C3A C31A 118.6(2) . . ?
O31A C31A C3A 120.2(2) . . ?
O32A C31A C3A 117.9(2) . . ?
O32A C31A O31A 121.8(2) . . ?
Co1 O31A Na3A 114.56(9) . . ?
C31A O31A Co1 129.83(16) . . ?
C31A O31A Na3A 106.68(16) . . ?
C31A O32A Na3A 82.62(15) . . ?
C3A C4A H4A 118.8 . . ?
C3A C4A C5A 122.4(2) . . ?
C5A C4A H4A 118.8 . . ?
C4A C5A H5A 120.7 . . ?
C6A C5A C4A 118.6(2) . . ?
C6A C5A H5A 120.7 . . ?
N1A C6A C5A 118.7(2) . . ?
N1A C6A C61A 117.4(2) . . ?
C5A C6A C61A 123.9(2) . . ?
C6A C61A H61A 109.5 . . ?
C6A C61A H61B 109.5 . . ?
C6A C61A H61C 109.5 . . ?
H61A C61A H61B 109.5 . . ?
H61A C61A H61C 109.5 . . ?
H61B C61A H61C 109.5 . . ?
C2B N1B H1B 117.0 . . ?
C6B N1B H1B 117.0 . . ?
C6B N1B C2B 126.1(2) . . ?
N1B C2B C3B 115.9(2) . . ?
O21B C2B N1B 116.1(2) . . ?
O21B C2B C3B 128.0(2) . . ?
Co2 O21B Na3A 97.07(8) . 5_466 ?
C2B O21B Co2 126.39(17) . . ?
C2B O21B Na3A 136.44(17) . 5_466 ?
C2B C3B C31B 123.5(2) . . ?
C4B C3B C2B 118.1(2) . . ?
C4B C3B C31B 118.4(2) . . ?
O31B C31B C3B 120.2(2) . . ?
O32B C31B C3B 117.7(2) . . ?
O32B C31B O31B 122.1(2) . . ?
Co2 O31B Na3A 99.31(9) . . ?
C31B O31B Co2 132.48(18) . . ?
C31B O31B Na3A 127.58(18) . . ?
C3B C4B H4B 118.5 . . ?
C3B C4B C5B 123.0(2) . . ?
C5B C4B H4B 118.5 . . ?
C4B C5B H5B 120.8 . . ?
C6B C5B C4B 118.4(2) . . ?
C6B C5B H5B 120.8 . . ?
N1B C6B C5B 118.5(2) . . ?
N1B C6B C61B 117.1(2) . . ?
C5B C6B C61B 124.4(2) . . ?
C6B C61B H61D 109.5 . . ?
C6B C61B H61E 109.5 . . ?
C6B C61B H61F 109.5 . . ?
H61D C61B H61E 109.5 . . ?
H61D C61B H61F 109.5 . . ?
H61E C61B H61F 109.5 . . ?
Co1 O1W H1WA 109.5 . . ?
Co1 O1W H1WB 109.4 . . ?
H1WA O1W H1WB 104.4 . . ?
Co2 O2WA H2WA 108.6 . . ?
Co2 O2WA H2WB 109.0 . . ?
H2WA O2WA H2WB 104.4 . . ?
Na3A O3W H3WA 89.8 2_456 . ?
Na3A O3W H3WA 106.4 . . ?
Na3A O3W H3WB 116.6 . . ?
Na3A O3W H3WB 121.2 2_456 . ?
H3WA O3W H3WA 148.1 . 2_456 ?
H3WA O3W H3WB 92.2 2_456 2_456 ?
H3WA O3W H3WB 92.2 . . ?
H3WA O3W H3WB 56.0 . 2_456 ?
H3WB O3W H3WA 56.0 . 2_456 ?
H3WB O3W H3WB 36.2 . 2_456 ?
H4WA O4WA H4WB 104.4 . . ?
H4WC O4WB H4WD 104.6 . . ?
O4 N2 O3 119.1(19) . . ?
O4 N2 O5 122.0(19) . . ?
O5 N2 O3 118.9(19) . . ?
O1 N1 O2 121.6(6) . . ?
O1 N1 O6 118.8(6) . . ?
O2 N1 O6 119.6(5) . . ?
O4A N2A O5A 124.0(8) . . ?
O4A N2A O3A 117.9(13) . . ?
O5A N2A O3A 118.1(13) . . ?
Co2 O2WB H2WC 118.0 . . ?
Co2 O2WB H2WD 118.9 . . ?
H2WC O2WB H2WD 104.4 . . ?

loop_
_geom_bond_atom_site_label_1
_geom_bond_atom_site_label_2
_geom_bond_distance
_geom_bond_site_symmetry_2
_geom_bond_publ_flag
Co1 O21A 2.0527(18) 7_455 ?
Co1 O21A 2.0527(18) . ?
Co1 O31A 2.0248(18) 7_455 ?
Co1 O31A 2.0248(18) . ?
Co1 O1W 2.164(2) . ?
Co1 O1W 2.164(2) 7_455 ?
Co2 O21B 2.0452(19) 5_466 ?
Co2 O21B 2.0451(19) . ?
Co2 O31B 2.024(2) . ?
Co2 O31B 2.024(2) 5_466 ?
Co2 O2WA 2.142(3) 5_466 ?
Co2 O2WA 2.142(3) . ?
Co2 O2WB 2.068(10) 5_466 ?
Co2 O2WB 2.068(10) . ?
Na3B H3WA 1.970(12) 2_456 ?
Na3B H3WB 2.1316 . ?
Na3B H3WB 2.46(4) 2_456 ?
Na3B H4WB 2.5636 . ?
Na3B H4WD 2.2823 . ?
Na3A Na3A 4.070(3) 2_456 ?
Na3A C31A 3.000(3) . ?
Na3A O31A 2.383(2) . ?
Na3A O32A 2.889(2) . ?
Na3A O21B 2.486(2) 5_466 ?
Na3A O31B 2.434(2) . ?
Na3A O3W 2.363(2) . ?
Na3A H3WA 2.51(5) 2_456 ?
Na3A O4WA 2.414(14) . ?
Na3A O4WB 2.411(18) . ?
N1A H1A 0.8600 . ?
N1A C2A 1.373(3) . ?
N1A C6A 1.355(3) . ?
C2A O21A 1.266(3) . ?
C2A C3A 1.432(3) . ?
C3A C31A 1.495(3) . ?
C3A C4A 1.388(3) . ?
C31A O31A 1.263(3) . ?
C31A O32A 1.258(3) . ?
C4A H4A 0.9300 . ?
C4A C5A 1.395(4) . ?
C5A H5A 0.9300 . ?
C5A C6A 1.372(4) . ?
C6A C61A 1.495(3) . ?
C61A H61A 0.9600 . ?
C61A H61B 0.9600 . ?
C61A H61C 0.9600 . ?
N1B H1B 0.8600 . ?
N1B C2B 1.372(3) . ?
N1B C6B 1.354(3) . ?
C2B O21B 1.265(3) . ?
C2B C3B 1.431(3) . ?
C3B C31B 1.504(3) . ?
C3B C4B 1.383(3) . ?
C31B O31B 1.262(3) . ?
C31B O32B 1.258(3) . ?
C4B H4B 0.9300 . ?
C4B C5B 1.396(4) . ?
C5B H5B 0.9300 . ?
C5B C6B 1.372(4) . ?
C6B C61B 1.494(4) . ?
C61B H61D 0.9600 . ?
C61B H61E 0.9600 . ?
C61B H61F 0.9600 . ?
O1W H1WA 0.8512 . ?
O1W H1WB 0.8508 . ?
O2WA H2WA 0.8518 . ?
O2WA H2WB 0.8509 . ?
O3W H3WA 0.86(3) 2_456 ?
O3W H3WA 0.8593 . ?
O3W H3WB 0.8801 . ?
O3W H3WB 0.88(3) 2_456 ?
O4WA H4WA 0.8506 . ?
O4WA H4WB 0.8497 . ?
O4WB H4WC 0.8496 . ?
O4WB H4WD 0.8491 . ?
N2 O3 1.259(12) . ?
N2 O4 1.250(12) . ?
N2 O5 1.259(12) . ?
N1 O1 1.247(3) . ?
N1 O2 1.247(3) . ?
N1 O6 1.247(3) . ?
N2A O4A 1.252(8) . ?
N2A O5A 1.256(8) . ?
N2A O3A 1.267(7) . ?
O2WB H2WC 0.8545 . ?
O2WB H2WD 0.8548 . ?

loop_
_geom_hbond_atom_site_label_D
_geom_hbond_atom_site_label_H
_geom_hbond_atom_site_label_A
_geom_hbond_distance_DH
_geom_hbond_distance_HA
_geom_hbond_distance_DA
_geom_hbond_angle_DHA
_geom_hbond_site_symmetry_A
_geom_hbond_publ_flag
N1A H1A O32B 0.86 2.06 2.864(3) 156.4 7_455 yes
N1B H1B O32A 0.86 2.00 2.804(3) 156.4 5_466 yes
O1W H1WA O32B 0.85 1.87 2.716(3) 169.9 8_554 yes
O1W H1WB O1 0.85 2.07 2.857(9) 152.6 8_554 yes
O1W H1WB O6 0.85 2.01 2.744(5) 144.3 7_455 yes
O2WA H2WB O32A 0.85 1.85 2.672(3) 161.5 2_456 yes
O3W H3WA O31B 0.86 2.47 2.995(2) 120.4 2_456 yes
O3W H3WA O32B 0.86 2.04 2.882(2) 167.5 2_456 yes
O4WA H4WA O1W 0.85 2.20 2.893(14) 138.9 . yes
O4WB H4WC O5 0.85 2.38 3.11(3) 143.8 . yes
O4WB H4WD O21A 0.85 2.21 3.048(14) 171.2 7_455 yes
O2WB H2WD O32A 0.85 1.90 2.634(12) 143.7 2_456 yes

loop_
_geom_torsion_atom_site_label_1
_geom_torsion_atom_site_label_2
_geom_torsion_atom_site_label_3
_geom_torsion_atom_site_label_4
_geom_torsion
_geom_torsion_site_symmetry_1
_geom_torsion_site_symmetry_2
_geom_torsion_site_symmetry_3
_geom_torsion_site_symmetry_4
_geom_torsion_publ_flag
N1A C2A O21A Co1 -166.60(17) . . . . ?
N1A C2A C3A C31A 175.2(2) . . . . ?
N1A C2A C3A C4A -4.6(3) . . . . ?
C2A N1A C6A C5A 0.5(4) . . . . ?
C2A N1A C6A C61A -179.3(2) . . . . ?
C2A C3A C31A O31A 10.8(4) . . . . ?
C2A C3A C31A O32A -169.9(2) . . . . ?
C2A C3A C4A C5A 1.3(4) . . . . ?
O21A C2A C3A C31A -4.8(4) . . . . ?
O21A C2A C3A C4A 175.4(3) . . . . ?
C3A C2A O21A Co1 13.4(4) . . . . ?
C3A C31A O31A Co1 -26.7(3) . . . . ?
C3A C31A O31A Na3A -171.27(18) . . . . ?
C3A C31A O32A Na3A 173.2(2) . . . . ?
C3A C4A C5A C6A 3.1(4) . . . . ?
C31A C3A C4A C5A -178.5(2) . . . . ?
O31A C31A O32A Na3A -7.5(2) . . . . ?
O32A C31A O31A Co1 153.98(19) . . . . ?
O32A C31A O31A Na3A 9.4(3) . . . . ?
C4A C3A C31A O31A -169.4(2) . . . . ?
C4A C3A C31A O32A 9.9(3) . . . . ?
C4A C5A C6A N1A -4.1(4) . . . . ?
C4A C5A C6A C61A 175.8(3) . . . . ?
C6A N1A C2A O21A -176.1(2) . . . . ?
C6A N1A C2A C3A 3.9(4) . . . . ?
N1B C2B O21B Co2 177.60(17) . . . . ?
N1B C2B O21B Na3A 2.2(4) . . . 5_466 ?
N1B C2B C3B C31B 179.5(2) . . . . ?
N1B C2B C3B C4B -0.1(3) . . . . ?
C2B N1B C6B C5B -0.2(4) . . . . ?
C2B N1B C6B C61B -179.4(3) . . . . ?
C2B C3B C31B O31B 6.3(4) . . . . ?
C2B C3B C31B O32B -174.9(2) . . . . ?
C2B C3B C4B C5B -1.6(4) . . . . ?
O21B C2B C3B C31B 0.5(4) . . . . ?
O21B C2B C3B C4B -179.0(3) . . . . ?
C3B C2B O21B Co2 -3.5(4) . . . . ?
C3B C2B O21B Na3A -178.88(19) . . . 5_466 ?
C3B C31B O31B Co2 -10.1(4) . . . . ?
C3B C31B O31B Na3A -179.06(17) . . . . ?
C3B C4B C5B C6B 2.4(4) . . . . ?
C31B C3B C4B C5B 178.8(2) . . . . ?
O32B C31B O31B Co2 171.2(2) . . . . ?
O32B C31B O31B Na3A 2.2(4) . . . . ?
C4B C3B C31B O31B -174.1(2) . . . . ?
C4B C3B C31B O32B 4.7(3) . . . . ?
C4B C5B C6B N1B -1.5(4) . . . . ?
C4B C5B C6B C61B 177.7(3) . . . . ?
C6B N1B C2B O21B -179.9(3) . . . . ?
C6B N1B C2B C3B 1.0(4) . . . . ?
